data_7034211
loop_
_publ_author_name
'Kumar, Rajnish'
'Mani, Ganesan'

_publ_section_title
;
 Exhibition of the Br\/onsted acid-base character of a Schiff base in
 palladium(ii) complex formation: lithium complexation, fluxional
 properties and catalysis of Suzuki reactions in water.
;
_journal_issue 15
_journal_name_full 'Dalton transactions (Cambridge, England : 2003)'
_journal_page_first 6896
_journal_page_last 6908
_journal_paper_doi 10.1039/c5dt00438a
_journal_volume 44
_journal_year 2015
_chemical_formula_sum 'C74 H96 Li2 N10'
_chemical_formula_weight 1139.49
_chemical_name_systematic
;
 ?
;
_space_group_IT_number 14
_symmetry_cell_setting monoclinic
_symmetry_space_group_name_Hall '-P 2ybc'
_symmetry_space_group_name_H-M 'P 1 21/c 1'
_atom_sites_solution_hydrogens geom
_atom_sites_solution_primary direct
_atom_sites_solution_secondary difmap
_audit_creation_method SHELXL-97
_audit_update_record
;
2015-01-27 deposited with the CCDC.
2015-02-26 downloaded from the CCDC.
;
_cell_angle_alpha 90.00
_cell_angle_beta 94.521(3)
_cell_angle_gamma 90.00
_cell_formula_units_Z 4
_cell_length_a 10.0134(10)
_cell_length_b 18.3400(19)
_cell_length_c 36.980(4)
_cell_measurement_reflns_used 79609
_cell_measurement_temperature 100(2)
_cell_measurement_theta_max 25.00
_cell_measurement_theta_min 1.10
_cell_volume 6770.1(12)
_computing_structure_refinement 'SHELXL-97 (Sheldrick, 2008)'
_computing_structure_solution sir92
_diffrn_ambient_temperature 100(2)
_diffrn_measured_fraction_theta_full 1.000
_diffrn_measured_fraction_theta_max 1.000
_diffrn_measurement_device_type 'Brucker CCD APEX 2'
_diffrn_measurement_method hemisphere
_diffrn_radiation_monochromator graphite
_diffrn_radiation_source 'fine-focus sealed tube'
_diffrn_radiation_type MoK\a
_diffrn_radiation_wavelength 0.71073
_diffrn_reflns_av_R_equivalents 0.1442
_diffrn_reflns_av_sigmaI/netI 0.0945
_diffrn_reflns_limit_h_max 11
_diffrn_reflns_limit_h_min -11
_diffrn_reflns_limit_k_max 21
_diffrn_reflns_limit_k_min -21
_diffrn_reflns_limit_l_max 43
_diffrn_reflns_limit_l_min -43
_diffrn_reflns_number 79609
_diffrn_reflns_theta_full 25.00
_diffrn_reflns_theta_max 25.00
_diffrn_reflns_theta_min 1.10
_exptl_absorpt_coefficient_mu 0.066
_exptl_absorpt_correction_T_max 0.9954
_exptl_absorpt_correction_T_min 0.9941
_exptl_absorpt_correction_type multi-scan
_exptl_absorpt_process_details sadabs
_exptl_crystal_colour colorless
_exptl_crystal_density_diffrn 1.118
_exptl_crystal_density_method 'not measured'
_exptl_crystal_description Prism
_exptl_crystal_F_000 2464
_exptl_crystal_size_max 0.09
_exptl_crystal_size_mid 0.08
_exptl_crystal_size_min 0.07
_refine_diff_density_max 0.607
_refine_diff_density_min -0.598
_refine_diff_density_rms 0.059
_refine_ls_extinction_method none
_refine_ls_goodness_of_fit_ref 1.038
_refine_ls_hydrogen_treatment mixed
_refine_ls_matrix_type full
_refine_ls_number_parameters 781
_refine_ls_number_reflns 11901
_refine_ls_number_restraints 0
_refine_ls_restrained_S_all 1.038
_refine_ls_R_factor_all 0.1417
_refine_ls_R_factor_gt 0.0708
_refine_ls_shift/su_max 0.000
_refine_ls_shift/su_mean 0.000
_refine_ls_structure_factor_coef Fsqd
_refine_ls_weighting_details 'calc w=1/[\s^2^(Fo^2^)+(0.0927P)^2^+1.9993P] where P=(Fo^2^+2Fc^2^)/3'
_refine_ls_weighting_scheme calc
_refine_ls_wR_factor_gt 0.1679
_refine_ls_wR_factor_ref 0.2096
_reflns_number_gt 6460
_reflns_number_total 11901
_reflns_threshold_expression >2\s(I)
_cod_data_source_file c5dt00438a2.cif
_cod_data_source_block Lisalt
_cod_depositor_comments
;
The following automatic conversions were performed:

'_symmetry_cell_setting' value 'Monoclinic' changed to 'monoclinic'
according to
/usr/data/users/saulius/crontab/automatic-downloads/rss-feeds/RSC/lib/dictionaries/cif_core.dic
dictionary named 'cif_core.dic' version 2.4.2 from 2011-04-26.

Automatic conversion script
Id: cif_fix_values 3086 2015-02-26 13:12:21Z robertas 

 Adding full bibliography for 7034209--7034214.cif.
;
_cod_original_sg_symbol_H-M P2(1)/c
_cod_database_code 7034211

loop_
_symmetry_equiv_pos_as_xyz
'x, y, z'
'-x, y+1/2, -z+1/2'
'-x, -y, -z'
'x, -y-1/2, z-1/2'

loop_
_atom_site_label
_atom_site_type_symbol
_atom_site_fract_x
_atom_site_fract_y
_atom_site_fract_z
_atom_site_U_iso_or_equiv
_atom_site_adp_type
_atom_site_occupancy
_atom_site_symmetry_multiplicity
_atom_site_calc_flag
_atom_site_refinement_flags
C1 C 1.0814(5) 0.5247(4) 0.68940(15) 0.134(3) Uani 1 1 d .
H1A H 1.0459 0.4935 0.6694 0.201 Uiso 1 1 calc R
H1B H 1.1478 0.4974 0.7049 0.201 Uiso 1 1 calc R
H1C H 1.1240 0.5678 0.6796 0.201 Uiso 1 1 calc R
C2 C 0.9712(4) 0.5478(2) 0.71088(11) 0.0486(11) Uani 1 1 d .
H2 H 0.9357 0.5026 0.7218 0.058 Uiso 1 1 calc R
C3 C 1.0237(4) 0.5945(3) 0.74179(10) 0.0599(13) Uani 1 1 d .
H3A H 0.9503 0.6073 0.7567 0.090 Uiso 1 1 calc R
H3B H 1.0624 0.6391 0.7324 0.090 Uiso 1 1 calc R
H3C H 1.0929 0.5679 0.7566 0.090 Uiso 1 1 calc R
C4 C 0.8551(4) 0.5814(2) 0.68751(9) 0.0347(9) Uani 1 1 d .
C5 C 0.8539(4) 0.6545(2) 0.67756(10) 0.0399(9) Uani 1 1 d .
H5 H 0.9287 0.6845 0.6848 0.048 Uiso 1 1 calc R
C6 C 0.7458(4) 0.6841(2) 0.65731(9) 0.0418(10) Uani 1 1 d .
H6 H 0.7476 0.7338 0.6501 0.050 Uiso 1 1 calc R
C7 C 0.6347(4) 0.6416(2) 0.64742(9) 0.0389(9) Uani 1 1 d .
H7 H 0.5600 0.6629 0.6340 0.047 Uiso 1 1 calc R
C8 C 0.6304(4) 0.5682(2) 0.65679(9) 0.0344(9) Uani 1 1 d .
C9 C 0.7440(3) 0.5385(2) 0.67579(9) 0.0310(8) Uani 1 1 d .
C10 C 0.5038(4) 0.5216(2) 0.64882(10) 0.0410(10) Uani 1 1 d .
H10 H 0.5315 0.4751 0.6374 0.049 Uiso 1 1 calc R
C11 C 0.3973(4) 0.5562(2) 0.62340(12) 0.0589(12) Uani 1 1 d .
H11A H 0.4352 0.5689 0.6006 0.088 Uiso 1 1 calc R
H11B H 0.3641 0.6005 0.6345 0.088 Uiso 1 1 calc R
H11C H 0.3231 0.5218 0.6185 0.088 Uiso 1 1 calc R
C12 C 0.4442(4) 0.5018(2) 0.68460(10) 0.0494(11) Uani 1 1 d .
H12A H 0.5134 0.4791 0.7011 0.074 Uiso 1 1 calc R
H12B H 0.3698 0.4676 0.6797 0.074 Uiso 1 1 calc R
H12C H 0.4114 0.5461 0.6958 0.074 Uiso 1 1 calc R
C13 C 0.7544(3) 0.4178(2) 0.66046(9) 0.0306(8) Uani 1 1 d .
H13 H 0.7729 0.4360 0.6373 0.037 Uiso 1 1 calc R
C14 C 0.7413(3) 0.33936(19) 0.66485(8) 0.0277(8) Uani 1 1 d .
C15 C 0.6931(3) 0.2987(2) 0.69183(9) 0.0340(9) Uani 1 1 d .
H15 H 0.6632 0.3168 0.7139 0.041 Uiso 1 1 calc R
C16 C 0.6959(3) 0.2247(2) 0.68105(9) 0.0347(9) Uani 1 1 d .
H16 H 0.6683 0.1839 0.6945 0.042 Uiso 1 1 calc R
C17 C 0.7462(3) 0.22287(19) 0.64729(9) 0.0300(8) Uani 1 1 d .
C18 C 0.7814(3) 0.1598(2) 0.62434(9) 0.0344(9) Uani 1 1 d .
H18A H 0.7295 0.1166 0.6310 0.041 Uiso 1 1 calc R
H18B H 0.7555 0.1713 0.5986 0.041 Uiso 1 1 calc R
C19 C 0.9638(4) 0.11966(19) 0.66617(9) 0.0340(9) Uani 1 1 d .
H19A H 1.0598 0.1085 0.6689 0.051 Uiso 1 1 calc R
H19B H 0.9127 0.0762 0.6719 0.051 Uiso 1 1 calc R
H19C H 0.9441 0.1592 0.6828 0.051 Uiso 1 1 calc R
C20 C 0.9565(4) 0.08042(19) 0.60381(9) 0.0341(9) Uani 1 1 d .
H20A H 0.9349 0.0334 0.6152 0.041 Uiso 1 1 calc R
H20B H 0.9005 0.0849 0.5806 0.041 Uiso 1 1 calc R
C21 C 1.1013(4) 0.08166(18) 0.59664(8) 0.0301(8) Uani 1 1 d .
C22 C 1.2073(4) 0.03720(19) 0.60975(9) 0.0369(9) Uani 1 1 d .
H22 H 1.2032 -0.0027 0.6260 0.044 Uiso 1 1 calc R
C23 C 1.3212(4) 0.0631(2) 0.59411(9) 0.0365(9) Uani 1 1 d .
H23 H 1.4095 0.0440 0.5974 0.044 Uiso 1 1 calc R
C24 C 1.2784(3) 0.12312(19) 0.57251(8) 0.0307(8) Uani 1 1 d .
C25 C 1.3498(4) 0.16177(19) 0.54680(9) 0.0325(9) Uani 1 1 d .
H25 H 1.4422 0.1515 0.5452 0.039 Uiso 1 1 calc R
C26 C 1.3711(3) 0.2406(2) 0.49801(9) 0.0307(8) Uani 1 1 d .
C27 C 1.3799(4) 0.2024(2) 0.46540(9) 0.0344(9) Uani 1 1 d .
C28 C 1.2994(4) 0.1335(2) 0.45637(9) 0.0392(10) Uani 1 1 d .
H28 H 1.2435 0.1237 0.4771 0.047 Uiso 1 1 calc R
C29 C 1.3897(4) 0.0677(2) 0.45259(11) 0.0527(11) Uani 1 1 d .
H29A H 1.3346 0.0244 0.4470 0.079 Uiso 1 1 calc R
H29B H 1.4447 0.0600 0.4754 0.079 Uiso 1 1 calc R
H29C H 1.4481 0.0763 0.4330 0.079 Uiso 1 1 calc R
C30 C 1.2041(4) 0.1430(2) 0.42230(11) 0.0528(11) Uani 1 1 d .
H30A H 1.1535 0.0978 0.4175 0.079 Uiso 1 1 calc R
H30B H 1.2559 0.1542 0.4016 0.079 Uiso 1 1 calc R
H30C H 1.1418 0.1830 0.4260 0.079 Uiso 1 1 calc R
C31 C 1.4624(4) 0.2316(2) 0.44047(9) 0.0371(9) Uani 1 1 d .
H31 H 1.4718 0.2063 0.4184 0.045 Uiso 1 1 calc R
C32 C 1.5309(4) 0.2961(2) 0.44699(9) 0.0375(9) Uani 1 1 d .
H32 H 1.5899 0.3138 0.4301 0.045 Uiso 1 1 calc R
C33 C 1.5129(4) 0.3348(2) 0.47819(10) 0.0392(9) Uani 1 1 d .
H33 H 1.5570 0.3803 0.4820 0.047 Uiso 1 1 calc R
C34 C 1.4322(3) 0.3088(2) 0.50409(9) 0.0331(9) Uani 1 1 d .
C35 C 1.4115(4) 0.3508(2) 0.53854(9) 0.0397(9) Uani 1 1 d .
H35 H 1.3278 0.3314 0.5481 0.048 Uiso 1 1 calc R
C36 C 1.3894(8) 0.4314(3) 0.53182(15) 0.108(2) Uani 1 1 d .
H36A H 1.3753 0.4558 0.5548 0.161 Uiso 1 1 calc R
H36B H 1.3105 0.4383 0.5148 0.161 Uiso 1 1 calc R
H36C H 1.4682 0.4522 0.5215 0.161 Uiso 1 1 calc R
C37 C 1.5252(5) 0.3371(3) 0.56765(12) 0.0748(16) Uani 1 1 d .
H37A H 1.5083 0.3644 0.5896 0.112 Uiso 1 1 calc R
H37B H 1.6100 0.3532 0.5588 0.112 Uiso 1 1 calc R
H37C H 1.5301 0.2849 0.5733 0.112 Uiso 1 1 calc R
C38 C 1.1054(4) 0.3688(2) 0.42629(11) 0.0529(11) Uani 1 1 d .
H38A H 1.1490 0.4155 0.4324 0.079 Uiso 1 1 calc R
H38B H 1.0709 0.3693 0.4007 0.079 Uiso 1 1 calc R
H38C H 1.1706 0.3292 0.4303 0.079 Uiso 1 1 calc R
C39 C 0.8921(4) 0.4213(2) 0.44706(12) 0.0548(12) Uani 1 1 d .
H39A H 0.9413 0.4667 0.4526 0.082 Uiso 1 1 calc R
H39B H 0.8232 0.4150 0.4642 0.082 Uiso 1 1 calc R
H39C H 0.8496 0.4236 0.4223 0.082 Uiso 1 1 calc R
C40 C 0.9891(4) 0.3570(2) 0.45032(10) 0.0382(9) Uani 1 1 d .
H40 H 1.0280 0.3552 0.4760 0.046 Uiso 1 1 calc R
C41 C 0.9171(3) 0.28482(19) 0.44232(9) 0.0304(8) Uani 1 1 d .
C42 C 0.8716(4) 0.2659(2) 0.40723(9) 0.0407(10) Uani 1 1 d .
H42 H 0.8829 0.2989 0.3879 0.049 Uiso 1 1 calc R
C43 C 0.8094(4) 0.1991(2) 0.40003(10) 0.0472(11) Uani 1 1 d .
H43 H 0.7762 0.1873 0.3760 0.057 Uiso 1 1 calc R
C44 C 0.7956(4) 0.1494(2) 0.42780(10) 0.0447(10) Uani 1 1 d .
H44 H 0.7558 0.1032 0.4225 0.054 Uiso 1 1 calc R
C45 C 0.8394(4) 0.1665(2) 0.46295(9) 0.0365(9) Uani 1 1 d .
C46 C 0.8270(4) 0.1128(2) 0.49468(10) 0.0449(10) Uani 1 1 d .
H46 H 0.9072 0.1210 0.5121 0.054 Uiso 1 1 calc R
C47 C 0.7037(4) 0.1342(2) 0.51468(10) 0.0415(10) Uani 1 1 d .
H47A H 0.7086 0.1862 0.5209 0.062 Uiso 1 1 calc R
H47B H 0.7019 0.1053 0.5369 0.062 Uiso 1 1 calc R
H47C H 0.6221 0.1249 0.4990 0.062 Uiso 1 1 calc R
C48 C 0.8277(5) 0.0337(2) 0.48476(11) 0.0593(12) Uani 1 1 d .
H48A H 0.8212 0.0041 0.5066 0.089 Uiso 1 1 calc R
H48B H 0.9111 0.0220 0.4738 0.089 Uiso 1 1 calc R
H48C H 0.7512 0.0232 0.4674 0.089 Uiso 1 1 calc R
C49 C 0.8956(3) 0.23514(19) 0.47027(8) 0.0297(8) Uani 1 1 d .
C50 C 0.8802(3) 0.30402(19) 0.52270(9) 0.0302(8) Uani 1 1 d .
H50 H 0.7999 0.3234 0.5111 0.036 Uiso 1 1 calc R
C51 C 0.9305(3) 0.33328(18) 0.55696(8) 0.0276(8) Uani 1 1 d .
C52 C 0.9036(4) 0.40173(19) 0.57069(9) 0.0337(9) Uani 1 1 d .
H52 H 0.8316 0.4330 0.5627 0.040 Uiso 1 1 calc R
C53 C 1.0026(4) 0.4158(2) 0.59848(9) 0.0353(9) Uani 1 1 d .
H53 H 1.0113 0.4584 0.6131 0.042 Uiso 1 1 calc R
C54 C 1.0861(3) 0.35484(19) 0.60049(8) 0.0299(8) Uani 1 1 d .
C55 C 1.2115(4) 0.34072(19) 0.62382(9) 0.0320(8) Uani 1 1 d .
H55A H 1.2855 0.3315 0.6082 0.038 Uiso 1 1 calc R
H55B H 1.2346 0.3847 0.6386 0.038 Uiso 1 1 calc R
C56 C 1.1216(3) 0.3005(2) 0.67869(9) 0.0335(9) Uani 1 1 d .
H56A H 1.0310 0.3145 0.6693 0.050 Uiso 1 1 calc R
H56B H 1.1659 0.3422 0.6911 0.050 Uiso 1 1 calc R
H56C H 1.1165 0.2600 0.6958 0.050 Uiso 1 1 calc R
C57 C 1.3370(3) 0.25542(19) 0.66172(9) 0.0319(9) Uani 1 1 d .
H57A H 1.3869 0.2993 0.6706 0.038 Uiso 1 1 calc R
H57B H 1.3828 0.2354 0.6411 0.038 Uiso 1 1 calc R
C58 C 1.3428(3) 0.20013(19) 0.69143(9) 0.0294(8) Uani 1 1 d .
C59 C 1.3615(3) 0.21056(19) 0.72813(9) 0.0323(8) Uani 1 1 d .
H59 H 1.3762 0.2561 0.7401 0.039 Uiso 1 1 calc R
C60 C 1.3553(3) 0.14241(19) 0.74500(9) 0.0333(9) Uani 1 1 d .
H60 H 1.3647 0.1336 0.7704 0.040 Uiso 1 1 calc R
C61 C 1.3332(3) 0.09105(19) 0.71857(9) 0.0285(8) Uani 1 1 d .
C62 C 1.3254(3) 0.01258(19) 0.72137(9) 0.0288(8) Uani 1 1 d .
H62 H 1.3257 -0.0092 0.7447 0.035 Uiso 1 1 calc R
C63 C 1.3229(3) -0.10557(19) 0.69827(8) 0.0300(8) Uani 1 1 d .
C64 C 1.4452(4) -0.1411(2) 0.69349(9) 0.0334(9) Uani 1 1 d .
C65 C 1.5734(4) -0.1016(2) 0.68677(10) 0.0424(10) Uani 1 1 d .
H65 H 1.6399 -0.1408 0.6826 0.051 Uiso 1 1 calc R
C66 C 1.6331(4) -0.0591(2) 0.71910(11) 0.0527(11) Uani 1 1 d .
H66A H 1.7159 -0.0353 0.7129 0.079 Uiso 1 1 calc R
H66B H 1.6532 -0.0924 0.7395 0.079 Uiso 1 1 calc R
H66C H 1.5691 -0.0221 0.7259 0.079 Uiso 1 1 calc R
C67 C 1.5643(4) -0.0560(3) 0.65246(11) 0.0617(13) Uani 1 1 d .
H67A H 1.6509 -0.0325 0.6498 0.093 Uiso 1 1 calc R
H67B H 1.4951 -0.0187 0.6540 0.093 Uiso 1 1 calc R
H67C H 1.5413 -0.0875 0.6315 0.093 Uiso 1 1 calc R
C68 C 1.4469(4) -0.2167(2) 0.69530(9) 0.0403(10) Uani 1 1 d .
H68 H 1.5283 -0.2420 0.6924 0.048 Uiso 1 1 calc R
C69 C 1.3329(4) -0.2562(2) 0.70121(10) 0.0431(10) Uani 1 1 d .
H69 H 1.3367 -0.3079 0.7023 0.052 Uiso 1 1 calc R
C70 C 1.2144(4) -0.2209(2) 0.70549(10) 0.0403(9) Uani 1 1 d .
H70 H 1.1369 -0.2486 0.7096 0.048 Uiso 1 1 calc R
C71 C 1.2058(4) -0.14493(19) 0.70385(9) 0.0326(9) Uani 1 1 d .
C72 C 1.0719(3) -0.1075(2) 0.70725(9) 0.0364(9) Uani 1 1 d .
H72 H 1.0893 -0.0543 0.7111 0.044 Uiso 1 1 calc R
C73 C 1.0004(4) -0.1359(3) 0.73950(10) 0.0541(12) Uani 1 1 d .
H73A H 0.9153 -0.1100 0.7407 0.081 Uiso 1 1 calc R
H73B H 1.0571 -0.1277 0.7620 0.081 Uiso 1 1 calc R
H73C H 0.9830 -0.1882 0.7364 0.081 Uiso 1 1 calc R
C74 C 0.9817(4) -0.1163(2) 0.67215(10) 0.0453(10) Uani 1 1 d .
H74A H 0.8963 -0.0913 0.6746 0.068 Uiso 1 1 calc R
H74B H 0.9652 -0.1682 0.6674 0.068 Uiso 1 1 calc R
H74C H 1.0259 -0.0949 0.6519 0.068 Uiso 1 1 calc R
Li1 Li 1.0751(6) 0.2143(3) 0.61044(15) 0.0318(13) Uani 1 1 d .
Li2 Li 1.1015(6) 0.2223(3) 0.53996(15) 0.0355(14) Uani 1 1 d .
N1 N 0.7424(3) 0.46310(16) 0.68594(7) 0.0327(7) Uani 1 1 d .
N2 N 0.7732(3) 0.29262(16) 0.63792(8) 0.0312(7) Uani 1 1 d .
H1N2 H 0.806(3) 0.3060(19) 0.6182(10) 0.037 Uiso 1 1 d .
N3 N 0.9259(3) 0.14226(15) 0.62857(7) 0.0295(7) Uani 1 1 d .
N4 N 1.1434(3) 0.13480(15) 0.57433(7) 0.0283(7) Uani 1 1 d .
N5 N 1.2927(3) 0.21040(15) 0.52550(7) 0.0293(7) Uani 1 1 d .
N6 N 0.9407(3) 0.25213(15) 0.50702(7) 0.0288(7) Uani 1 1 d .
N7 N 1.0431(3) 0.30362(15) 0.57531(7) 0.0288(7) Uani 1 1 d .
N8 N 1.1991(3) 0.27756(15) 0.64834(7) 0.0283(7) Uani 1 1 d .
N9 N 1.3257(3) 0.12731(16) 0.68576(7) 0.0283(7) Uani 1 1 d .
H1N9 H 1.316(3) 0.1049(18) 0.6643(9) 0.034 Uiso 1 1 d .
N10 N 1.3183(3) -0.02778(15) 0.69361(7) 0.0313(7) Uani 1 1 d .

loop_
_atom_site_aniso_label
_atom_site_aniso_U_11
_atom_site_aniso_U_22
_atom_site_aniso_U_33
_atom_site_aniso_U_23
_atom_site_aniso_U_13
_atom_site_aniso_U_12
C1 0.057(4) 0.259(9) 0.081(4) -0.098(5) -0.027(3) 0.070(5)
C2 0.034(2) 0.039(3) 0.071(3) -0.005(2) -0.006(2) 0.0006(19)
C3 0.057(3) 0.085(4) 0.036(2) -0.002(2) -0.007(2) 0.014(3)
C4 0.035(2) 0.034(2) 0.036(2) -0.0073(17) 0.0070(17) 0.0002(18)
C5 0.040(2) 0.037(2) 0.044(2) -0.0057(18) 0.0091(18) -0.0070(19)
C6 0.059(3) 0.033(2) 0.034(2) -0.0010(17) 0.0114(19) 0.001(2)
C7 0.049(2) 0.040(2) 0.0274(19) -0.0003(17) 0.0011(17) 0.005(2)
C8 0.042(2) 0.038(2) 0.0238(18) -0.0084(16) 0.0056(16) 0.0028(18)
C9 0.034(2) 0.032(2) 0.0280(18) -0.0057(16) 0.0060(16) 0.0001(17)
C10 0.044(2) 0.040(2) 0.037(2) -0.0091(17) -0.0081(18) 0.0040(19)
C11 0.054(3) 0.050(3) 0.069(3) 0.003(2) -0.016(2) 0.000(2)
C12 0.042(2) 0.055(3) 0.051(3) -0.004(2) 0.003(2) -0.007(2)
C13 0.0245(19) 0.042(2) 0.0255(18) -0.0024(17) 0.0025(15) 0.0012(17)
C14 0.0255(19) 0.031(2) 0.0261(18) -0.0028(16) -0.0020(15) 0.0005(16)
C15 0.033(2) 0.041(2) 0.0283(19) -0.0024(17) 0.0027(16) 0.0043(18)
C16 0.036(2) 0.033(2) 0.035(2) 0.0033(17) 0.0071(16) -0.0021(17)
C17 0.027(2) 0.029(2) 0.033(2) 0.0004(16) 0.0001(15) 0.0012(16)
C18 0.035(2) 0.034(2) 0.034(2) -0.0012(16) 0.0018(16) -0.0035(17)
C19 0.039(2) 0.036(2) 0.0273(19) 0.0041(16) 0.0079(16) -0.0014(17)
C20 0.049(2) 0.029(2) 0.0252(18) -0.0013(15) 0.0059(16) -0.0053(18)
C21 0.045(2) 0.025(2) 0.0215(17) -0.0050(15) 0.0104(16) -0.0034(17)
C22 0.059(3) 0.026(2) 0.0267(19) 0.0056(16) 0.0086(18) 0.0084(19)
C23 0.043(2) 0.037(2) 0.0295(19) 0.0047(17) 0.0035(17) 0.0142(18)
C24 0.035(2) 0.033(2) 0.0236(18) -0.0003(15) 0.0047(15) 0.0053(17)
C25 0.032(2) 0.039(2) 0.0269(19) -0.0032(16) 0.0060(15) 0.0075(17)
C26 0.027(2) 0.037(2) 0.0284(19) 0.0066(16) 0.0039(15) 0.0035(17)
C27 0.038(2) 0.036(2) 0.0293(19) 0.0045(16) 0.0050(16) 0.0014(18)
C28 0.058(3) 0.037(2) 0.0245(19) -0.0036(16) 0.0153(18) -0.004(2)
C29 0.065(3) 0.042(3) 0.050(3) 0.002(2) -0.006(2) 0.004(2)
C30 0.050(3) 0.042(3) 0.065(3) -0.010(2) -0.004(2) 0.001(2)
C31 0.044(2) 0.042(2) 0.0260(19) 0.0026(17) 0.0075(16) 0.0034(19)
C32 0.036(2) 0.045(3) 0.032(2) 0.0105(18) 0.0072(16) -0.0042(19)
C33 0.041(2) 0.038(2) 0.039(2) 0.0082(18) 0.0051(18) -0.0070(18)
C34 0.036(2) 0.035(2) 0.0286(19) 0.0044(16) 0.0037(16) 0.0019(18)
C35 0.044(2) 0.039(2) 0.037(2) -0.0078(17) 0.0119(18) -0.0058(19)
C36 0.206(7) 0.046(3) 0.079(4) -0.007(3) 0.064(4) 0.024(4)
C37 0.057(3) 0.115(5) 0.053(3) -0.033(3) 0.007(2) -0.007(3)
C38 0.054(3) 0.053(3) 0.054(3) 0.005(2) 0.020(2) -0.005(2)
C39 0.055(3) 0.044(3) 0.068(3) 0.012(2) 0.021(2) 0.005(2)
C40 0.041(2) 0.039(2) 0.035(2) 0.0062(17) 0.0070(17) -0.0032(19)
C41 0.030(2) 0.035(2) 0.0270(19) -0.0015(16) 0.0050(15) 0.0031(17)
C42 0.042(2) 0.053(3) 0.028(2) 0.0009(18) 0.0080(17) 0.011(2)
C43 0.045(2) 0.069(3) 0.027(2) -0.018(2) 0.0006(18) 0.007(2)
C44 0.038(2) 0.050(3) 0.047(2) -0.018(2) 0.0120(19) -0.008(2)
C45 0.037(2) 0.036(2) 0.038(2) -0.0112(17) 0.0137(17) -0.0023(18)
C46 0.053(3) 0.038(2) 0.045(2) -0.0058(19) 0.016(2) -0.008(2)
C47 0.043(2) 0.047(3) 0.034(2) -0.0028(18) 0.0020(18) -0.004(2)
C48 0.079(3) 0.051(3) 0.049(3) 0.002(2) 0.012(2) 0.011(2)
C49 0.030(2) 0.037(2) 0.0230(18) -0.0059(15) 0.0057(15) 0.0047(17)
C50 0.031(2) 0.031(2) 0.0293(19) 0.0070(16) 0.0045(15) 0.0017(17)
C51 0.036(2) 0.024(2) 0.0241(18) -0.0007(15) 0.0062(15) 0.0014(16)
C52 0.042(2) 0.032(2) 0.0271(19) 0.0058(16) 0.0037(16) 0.0051(18)
C53 0.049(2) 0.029(2) 0.0281(19) 0.0003(16) 0.0041(17) -0.0041(18)
C54 0.038(2) 0.028(2) 0.0236(18) 0.0017(15) 0.0044(15) -0.0040(17)
C55 0.041(2) 0.027(2) 0.0269(18) 0.0009(15) -0.0002(16) -0.0030(17)
C56 0.037(2) 0.037(2) 0.0258(18) -0.0016(16) 0.0017(16) 0.0018(17)
C57 0.033(2) 0.034(2) 0.0298(19) 0.0026(16) 0.0051(16) -0.0009(17)
C58 0.0261(19) 0.032(2) 0.0306(19) 0.0012(16) 0.0024(15) 0.0022(16)
C59 0.041(2) 0.028(2) 0.0284(19) -0.0028(16) 0.0019(16) 0.0017(17)
C60 0.037(2) 0.036(2) 0.0274(19) 0.0018(17) 0.0023(16) 0.0014(17)
C61 0.0260(19) 0.032(2) 0.0273(18) 0.0048(16) 0.0040(15) 0.0011(16)
C62 0.0237(19) 0.036(2) 0.0266(19) 0.0039(16) 0.0037(14) -0.0021(16)
C63 0.037(2) 0.032(2) 0.0213(17) -0.0017(15) -0.0004(15) 0.0054(17)
C64 0.035(2) 0.037(2) 0.0279(19) -0.0004(16) -0.0007(15) 0.0072(18)
C65 0.039(2) 0.048(3) 0.041(2) -0.0018(19) 0.0069(18) 0.003(2)
C66 0.035(2) 0.066(3) 0.056(3) -0.008(2) 0.003(2) -0.004(2)
C67 0.053(3) 0.087(4) 0.047(3) 0.010(2) 0.014(2) 0.001(3)
C68 0.043(2) 0.043(3) 0.034(2) -0.0041(18) -0.0024(17) 0.008(2)
C69 0.048(3) 0.030(2) 0.051(2) -0.0029(18) -0.005(2) 0.006(2)
C70 0.045(2) 0.035(2) 0.040(2) -0.0025(17) 0.0003(18) -0.0048(19)
C71 0.039(2) 0.031(2) 0.0276(19) -0.0030(16) -0.0001(16) 0.0026(18)
C72 0.035(2) 0.035(2) 0.040(2) -0.0049(17) 0.0062(17) 0.0016(18)
C73 0.053(3) 0.075(3) 0.034(2) 0.001(2) 0.0041(19) 0.012(2)
C74 0.038(2) 0.059(3) 0.039(2) 0.0124(19) 0.0071(18) 0.005(2)
Li1 0.038(3) 0.025(3) 0.033(3) -0.001(2) 0.008(3) -0.003(3)
Li2 0.036(3) 0.039(4) 0.032(3) -0.001(3) 0.003(3) 0.002(3)
N1 0.0303(17) 0.0341(19) 0.0334(16) -0.0063(14) 0.0001(13) -0.0020(14)
N2 0.0360(18) 0.0322(19) 0.0255(16) 0.0006(14) 0.0040(13) -0.0023(14)
N3 0.0344(17) 0.0303(17) 0.0245(15) 0.0009(12) 0.0066(12) -0.0007(14)
N4 0.0348(18) 0.0272(17) 0.0234(15) 0.0020(12) 0.0056(12) 0.0026(13)
N5 0.0324(17) 0.0321(18) 0.0235(15) 0.0021(13) 0.0041(13) 0.0023(14)
N6 0.0322(17) 0.0293(17) 0.0253(15) -0.0023(13) 0.0051(13) -0.0003(14)
N7 0.0328(17) 0.0294(17) 0.0245(15) 0.0007(13) 0.0032(13) 0.0000(13)
N8 0.0350(17) 0.0301(17) 0.0204(14) 0.0024(12) 0.0070(12) -0.0013(13)
N9 0.0318(17) 0.0299(19) 0.0234(15) -0.0012(13) 0.0030(13) 0.0007(14)
N10 0.0344(17) 0.0307(18) 0.0289(16) 0.0006(13) 0.0037(13) 0.0018(14)

loop_
_atom_type_symbol
_atom_type_description
_atom_type_scat_dispersion_real
_atom_type_scat_dispersion_imag
_atom_type_scat_source
C C 0.0033 0.0016 'International Tables Vol C Tables 4.2.6.8 and 6.1.1.4'
H H 0.0000 0.0000 'International Tables Vol C Tables 4.2.6.8 and 6.1.1.4'
Li Li -0.0003 0.0001 'International Tables Vol C Tables 4.2.6.8 and 6.1.1.4'
N N 0.0061 0.0033 'International Tables Vol C Tables 4.2.6.8 and 6.1.1.4'

loop_
_geom_angle_atom_site_label_1
_geom_angle_atom_site_label_2
_geom_angle_atom_site_label_3
_geom_angle
C2 C1 H1A 109.5
C2 C1 H1B 109.5
H1A C1 H1B 109.5
C2 C1 H1C 109.5
H1A C1 H1C 109.5
H1B C1 H1C 109.5
C1 C2 C3 110.2(4)
C1 C2 C4 112.4(4)
C3 C2 C4 114.2(3)
C1 C2 H2 106.5
C3 C2 H2 106.5
C4 C2 H2 106.5
C2 C3 H3A 109.5
C2 C3 H3B 109.5
H3A C3 H3B 109.5
C2 C3 H3C 109.5
H3A C3 H3C 109.5
H3B C3 H3C 109.5
C5 C4 C9 118.0(3)
C5 C4 C2 122.0(3)
C9 C4 C2 120.0(3)
C6 C5 C4 120.8(4)
C6 C5 H5 119.6
C4 C5 H5 119.6
C5 C6 C7 120.2(4)
C5 C6 H6 119.9
C7 C6 H6 119.9
C6 C7 C8 121.3(4)
C6 C7 H7 119.4
C8 C7 H7 119.4
C7 C8 C9 117.5(3)
C7 C8 C10 122.1(3)
C9 C8 C10 120.3(3)
C8 C9 C4 122.0(3)
C8 C9 N1 118.8(3)
C4 C9 N1 119.0(3)
C11 C10 C12 109.4(3)
C11 C10 C8 114.7(3)
C12 C10 C8 109.6(3)
C11 C10 H10 107.6
C12 C10 H10 107.6
C8 C10 H10 107.6
C10 C11 H11A 109.5
C10 C11 H11B 109.5
H11A C11 H11B 109.5
C10 C11 H11C 109.5
H11A C11 H11C 109.5
H11B C11 H11C 109.5
C10 C12 H12A 109.5
C10 C12 H12B 109.5
H12A C12 H12B 109.5
C10 C12 H12C 109.5
H12A C12 H12C 109.5
H12B C12 H12C 109.5
N1 C13 C14 123.4(3)
N1 C13 H13 118.3
C14 C13 H13 118.3
C15 C14 N2 107.8(3)
C15 C14 C13 131.5(3)
N2 C14 C13 120.6(3)
C14 C15 C16 107.6(3)
C14 C15 H15 126.2
C16 C15 H15 126.2
C17 C16 C15 107.1(3)
C17 C16 H16 126.5
C15 C16 H16 126.5
N2 C17 C16 107.6(3)
N2 C17 C18 121.6(3)
C16 C17 C18 130.6(3)
N3 C18 C17 112.4(3)
N3 C18 H18A 109.1
C17 C18 H18A 109.1
N3 C18 H18B 109.1
C17 C18 H18B 109.1
H18A C18 H18B 107.9
N3 C19 H19A 109.5
N3 C19 H19B 109.5
H19A C19 H19B 109.5
N3 C19 H19C 109.5
H19A C19 H19C 109.5
H19B C19 H19C 109.5
C21 C20 N3 110.1(3)
C21 C20 Li1 65.2(2)
N3 C20 Li1 51.32(19)
C21 C20 H20A 109.6
N3 C20 H20A 109.6
Li1 C20 H20A 148.5
C21 C20 H20B 109.6
N3 C20 H20B 109.6
Li1 C20 H20B 102.5
H20A C20 H20B 108.2
N4 C21 C22 111.3(3)
N4 C21 C20 117.9(3)
C22 C21 C20 130.7(3)
N4 C21 Li1 58.1(2)
C22 C21 Li1 125.9(3)
C20 C21 Li1 82.0(2)
C21 C22 C23 106.3(3)
C21 C22 H22 126.9
C23 C22 H22 126.9
C22 C23 C24 106.1(3)
C22 C23 H23 126.9
C24 C23 H23 126.9
N4 C24 C23 110.5(3)
N4 C24 C25 120.2(3)
C23 C24 C25 128.5(3)
N4 C24 Li2 46.9(2)
C23 C24 Li2 157.4(3)
C25 C24 Li2 73.6(2)
N5 C25 C24 122.0(3)
N5 C25 Li2 45.9(2)
C24 C25 Li2 76.2(2)
N5 C25 H25 119.0
C24 C25 H25 119.0
Li2 C25 H25 164.5
C27 C26 C34 121.8(3)
C27 C26 N5 119.3(3)
C34 C26 N5 118.9(3)
C31 C27 C26 117.3(3)
C31 C27 C28 120.3(3)
C26 C27 C28 122.3(3)
C29 C28 C27 111.8(3)
C29 C28 C30 110.6(3)
C27 C28 C30 111.8(3)
C29 C28 H28 107.5
C27 C28 H28 107.5
C30 C28 H28 107.5
C28 C29 H29A 109.5
C28 C29 H29B 109.5
H29A C29 H29B 109.5
C28 C29 H29C 109.5
H29A C29 H29C 109.5
H29B C29 H29C 109.5
C28 C30 H30A 109.5
C28 C30 H30B 109.5
H30A C30 H30B 109.5
C28 C30 H30C 109.5
H30A C30 H30C 109.5
H30B C30 H30C 109.5
C32 C31 C27 121.8(3)
C32 C31 H31 119.1
C27 C31 H31 119.1
C33 C32 C31 119.5(3)
C33 C32 H32 120.3
C31 C32 H32 120.3
C32 C33 C34 121.6(4)
C32 C33 H33 119.2
C34 C33 H33 119.2
C33 C34 C26 117.8(3)
C33 C34 C35 122.2(3)
C26 C34 C35 120.1(3)
C36 C35 C34 112.7(3)
C36 C35 C37 111.6(4)
C34 C35 C37 111.4(3)
C36 C35 H35 106.9
C34 C35 H35 106.9
C37 C35 H35 106.9
C35 C36 H36A 109.5
C35 C36 H36B 109.5
H36A C36 H36B 109.5
C35 C36 H36C 109.5
H36A C36 H36C 109.5
H36B C36 H36C 109.5
C35 C37 H37A 109.5
C35 C37 H37B 109.5
H37A C37 H37B 109.5
C35 C37 H37C 109.5
H37A C37 H37C 109.5
H37B C37 H37C 109.5
C40 C38 H38A 109.5
C40 C38 H38B 109.5
H38A C38 H38B 109.5
C40 C38 H38C 109.5
H38A C38 H38C 109.5
H38B C38 H38C 109.5
C40 C39 H39A 109.5
C40 C39 H39B 109.5
H39A C39 H39B 109.5
C40 C39 H39C 109.5
H39A C39 H39C 109.5
H39B C39 H39C 109.5
C41 C40 C39 111.6(3)
C41 C40 C38 112.3(3)
C39 C40 C38 110.6(3)
C41 C40 H40 107.4
C39 C40 H40 107.4
C38 C40 H40 107.4
C42 C41 C49 117.9(3)
C42 C41 C40 121.0(3)
C49 C41 C40 121.1(3)
C41 C42 C43 120.6(4)
C41 C42 H42 119.7
C43 C42 H42 119.7
C44 C43 C42 120.4(3)
C44 C43 H43 119.8
C42 C43 H43 119.8
C45 C44 C43 120.4(4)
C45 C44 H44 119.8
C43 C44 H44 119.8
C44 C45 C49 118.9(4)
C44 C45 C46 122.3(3)
C49 C45 C46 118.9(3)
C48 C46 C47 112.6(3)
C48 C46 C45 115.5(3)
C47 C46 C45 108.5(3)
C48 C46 H46 106.6
C47 C46 H46 106.6
C45 C46 H46 106.6
C46 C47 H47A 109.5
C46 C47 H47B 109.5
H47A C47 H47B 109.5
C46 C47 H47C 109.5
H47A C47 H47C 109.5
H47B C47 H47C 109.5
C46 C48 H48A 109.5
C46 C48 H48B 109.5
H48A C48 H48B 109.5
C46 C48 H48C 109.5
H48A C48 H48C 109.5
H48B C48 H48C 109.5
C45 C49 C41 121.6(3)
C45 C49 N6 118.2(3)
C41 C49 N6 120.1(3)
N6 C50 C51 122.0(3)
N6 C50 Li2 45.1(2)
C51 C50 Li2 77.0(2)
N6 C50 H50 119.0
C51 C50 H50 119.0
Li2 C50 H50 164.0
N7 C51 C52 110.5(3)
N7 C51 C50 120.3(3)
C52 C51 C50 126.7(3)
N7 C51 Li2 47.56(19)
C52 C51 Li2 152.9(3)
C50 C51 Li2 72.7(2)
C51 C52 C53 106.8(3)
C51 C52 H52 126.6
C53 C52 H52 126.6
C52 C53 C54 106.2(3)
C52 C53 H53 126.9
C54 C53 H53 126.9
N7 C54 C53 111.0(3)
N7 C54 C55 118.7(3)
C53 C54 C55 130.2(3)
N7 C54 Li1 53.3(2)
C53 C54 Li1 140.2(3)
C55 C54 Li1 77.8(2)
N8 C55 C54 112.5(3)
N8 C55 Li1 51.62(19)
C54 C55 Li1 69.8(2)
N8 C55 H55A 109.1
C54 C55 H55A 109.1
Li1 C55 H55A 97.9
N8 C55 H55B 109.1
C54 C55 H55B 109.1
Li1 C55 H55B 152.6
H55A C55 H55B 107.8
N8 C56 H56A 109.5
N8 C56 H56B 109.5
H56A C56 H56B 109.5
N8 C56 H56C 109.5
H56A C56 H56C 109.5
H56B C56 H56C 109.5
N8 C57 C58 114.4(3)
N8 C57 H57A 108.7
C58 C57 H57A 108.7
N8 C57 H57B 108.7
C58 C57 H57B 108.7
H57A C57 H57B 107.6
N9 C58 C59 107.2(3)
N9 C58 C57 123.8(3)
C59 C58 C57 129.0(3)
C58 C59 C60 108.0(3)
C58 C59 H59 126.0
C60 C59 H59 126.0
C61 C60 C59 107.9(3)
C61 C60 H60 126.0
C59 C60 H60 126.0
C60 C61 N9 107.0(3)
C60 C61 C62 130.1(3)
N9 C61 C62 122.9(3)
N10 C62 C61 121.7(3)
N10 C62 H62 119.2
C61 C62 H62 119.2
C71 C63 C64 121.6(3)
C71 C63 N10 120.6(3)
C64 C63 N10 117.6(3)
C68 C64 C63 117.6(3)
C68 C64 C65 118.6(3)
C63 C64 C65 123.8(3)
C66 C65 C64 113.9(3)
C66 C65 C67 111.8(4)
C64 C65 C67 114.0(3)
C66 C65 H65 105.4
C64 C65 H65 105.4
C67 C65 H65 105.4
C65 C66 H66A 109.5
C65 C66 H66B 109.5
H66A C66 H66B 109.5
C65 C66 H66C 109.5
H66A C66 H66C 109.5
H66B C66 H66C 109.5
C65 C67 H67A 109.5
C65 C67 H67B 109.5
H67A C67 H67B 109.5
C65 C67 H67C 109.5
H67A C67 H67C 109.5
H67B C67 H67C 109.5
C69 C68 C64 121.5(4)
C69 C68 H68 119.3
C64 C68 H68 119.3
C70 C69 C68 120.3(4)
C70 C69 H69 119.8
C68 C69 H69 119.8
C69 C70 C71 121.1(4)
C69 C70 H70 119.5
C71 C70 H70 119.5
C70 C71 C63 118.0(3)
C70 C71 C72 119.9(3)
C63 C71 C72 122.1(3)
C71 C72 C73 112.4(3)
C71 C72 C74 110.4(3)
C73 C72 C74 110.1(3)
C71 C72 H72 107.9
C73 C72 H72 107.9
C74 C72 H72 107.9
C72 C73 H73A 109.5
C72 C73 H73B 109.5
H73A C73 H73B 109.5
C72 C73 H73C 109.5
H73A C73 H73C 109.5
H73B C73 H73C 109.5
C72 C74 H74A 109.5
C72 C74 H74B 109.5
H74A C74 H74B 109.5
C72 C74 H74C 109.5
H74A C74 H74C 109.5
H74B C74 H74C 109.5
N7 Li1 N4 100.8(2)
N7 Li1 N8 92.0(2)
N4 Li1 N8 125.8(3)
N7 Li1 N3 126.8(3)
N4 Li1 N3 92.3(2)
N8 Li1 N3 120.8(3)
N7 Li1 C21 130.2(3)
N4 Li1 C21 33.03(13)
N8 Li1 C21 126.6(3)
N3 Li1 C21 63.32(18)
N7 Li1 C54 31.50(13)
N4 Li1 C54 124.8(3)
N8 Li1 C54 61.80(17)
N3 Li1 C54 133.8(3)
C21 Li1 C54 157.8(3)
N7 Li1 Li2 50.89(19)
N4 Li1 Li2 49.97(19)
N8 Li1 Li2 121.2(3)
N3 Li1 Li2 118.0(3)
C21 Li1 Li2 80.4(2)
C54 Li1 Li2 78.3(2)
N7 Li1 C55 59.78(17)
N4 Li1 C55 121.2(3)
N8 Li1 C55 32.89(12)
N3 Li1 C55 145.4(3)
C21 Li1 C55 143.8(3)
C54 Li1 C55 32.40(12)
Li2 Li1 C55 92.5(2)
N7 Li1 C20 127.0(3)
N4 Li1 C20 59.08(17)
N8 Li1 C20 140.6(3)
N3 Li1 C20 33.26(13)
C21 Li1 C20 32.82(13)
C54 Li1 C20 154.1(3)
Li2 Li1 C20 92.2(2)
C55 Li1 C20 173.2(3)
N6 Li2 N5 126.3(3)
N6 Li2 N4 134.0(3)
N5 Li2 N4 86.0(2)
N6 Li2 N7 86.2(2)
N5 Li2 N7 123.6(3)
N4 Li2 N7 102.8(3)
N6 Li2 Li1 118.2(3)
N5 Li2 Li1 114.9(3)
N4 Li2 Li1 51.89(19)
N7 Li2 Li1 50.98(19)
N6 Li2 C50 26.91(13)
N5 Li2 C50 139.9(3)
N4 Li2 C50 134.1(3)
N7 Li2 C50 59.34(18)
Li1 Li2 C50 96.8(2)
N6 Li2 C25 148.1(3)
N5 Li2 C25 27.07(13)
N4 Li2 C25 59.10(18)
N7 Li2 C25 122.1(3)
Li1 Li2 C25 92.7(2)
C50 Li2 C25 166.8(3)
N6 Li2 C24 154.2(3)
N5 Li2 C24 57.22(18)
N4 Li2 C24 29.04(13)
N7 Li2 C24 113.5(2)
Li1 Li2 C24 69.1(2)
C50 Li2 C24 162.9(3)
C25 Li2 C24 30.19(12)
N6 Li2 C51 57.17(18)
N5 Li2 C51 138.5(3)
N4 Li2 C51 122.0(3)
N7 Li2 C51 29.08(12)
Li1 Li2 C51 72.8(2)
C50 Li2 C51 30.26(11)
C25 Li2 C51 149.2(3)
C24 Li2 C51 141.0(2)
C13 N1 C9 115.7(3)
C17 N2 C14 109.9(3)
C17 N2 H1N2 126(2)
C14 N2 H1N2 124(2)
C19 N3 C18 109.8(3)
C19 N3 C20 108.3(3)
C18 N3 C20 110.1(3)
C19 N3 Li1 109.6(3)
C18 N3 Li1 122.2(3)
C20 N3 Li1 95.4(2)
C21 N4 C24 105.7(3)
C21 N4 Li2 150.2(3)
C24 N4 Li2 104.1(3)
C21 N4 Li1 88.9(2)
C24 N4 Li1 120.2(3)
Li2 N4 Li1 78.1(2)
C25 N5 C26 117.0(3)
C25 N5 Li2 107.0(3)
C26 N5 Li2 135.9(3)
C50 N6 C49 117.6(3)
C50 N6 Li2 108.0(3)
C49 N6 Li2 133.7(3)
C54 N7 C51 105.4(3)
C54 N7 Li2 145.6(3)
C51 N7 Li2 103.4(2)
C54 N7 Li1 95.2(2)
C51 N7 Li1 133.6(3)
Li2 N7 Li1 78.1(2)
C56 N8 C55 108.5(3)
C56 N8 C57 110.8(2)
C55 N8 C57 107.3(3)
C56 N8 Li1 109.9(3)
C55 N8 Li1 95.5(2)
C57 N8 Li1 123.1(3)
C58 N9 C61 109.9(3)
C58 N9 H1N9 126(2)
C61 N9 H1N9 124(2)
C62 N10 C63 119.0(3)

loop_
_geom_bond_atom_site_label_1
_geom_bond_atom_site_label_2
_geom_bond_distance
C1 C2 1.472(6)
C1 H1A 0.9800
C1 H1B 0.9800
C1 H1C 0.9800
C2 C3 1.490(5)
C2 C4 1.523(5)
C2 H2 1.0000
C3 H3A 0.9800
C3 H3B 0.9800
C3 H3C 0.9800
C4 C5 1.391(5)
C4 C9 1.404(5)
C5 C6 1.377(5)
C5 H5 0.9500
C6 C7 1.384(5)
C6 H6 0.9500
C7 C8 1.391(5)
C7 H7 0.9500
C8 C9 1.399(5)
C8 C10 1.538(5)
C9 N1 1.432(4)
C10 C11 1.506(5)
C10 C12 1.537(5)
C10 H10 1.0000
C11 H11A 0.9800
C11 H11B 0.9800
C11 H11C 0.9800
C12 H12A 0.9800
C12 H12B 0.9800
C12 H12C 0.9800
C13 N1 1.269(4)
C13 C14 1.454(5)
C13 H13 0.9500
C14 C15 1.364(5)
C14 N2 1.371(4)
C15 C16 1.415(5)
C15 H15 0.9500
C16 C17 1.383(5)
C16 H16 0.9500
C17 N2 1.358(4)
C17 C18 1.493(5)
C18 N3 1.479(4)
C18 H18A 0.9900
C18 H18B 0.9900
C19 N3 1.471(4)
C19 H19A 0.9800
C19 H19B 0.9800
C19 H19C 0.9800
C20 C21 1.494(5)
C20 N3 1.504(4)
C20 Li1 2.730(7)
C20 H20A 0.9900
C20 H20B 0.9900
C21 N4 1.365(4)
C21 C22 1.395(5)
C21 Li1 2.504(6)
C22 C23 1.401(5)
C22 H22 0.9500
C23 C24 1.407(5)
C23 H23 0.9500
C24 N4 1.375(4)
C24 C25 1.423(5)
C24 Li2 2.749(7)
C25 N5 1.293(4)
C25 Li2 2.716(7)
C25 H25 0.9500
C26 C27 1.403(5)
C26 C34 1.404(5)
C26 N5 1.443(4)
C27 C31 1.393(5)
C27 C28 1.522(5)
C28 C29 1.521(5)
C28 C30 1.529(5)
C28 H28 1.0000
C29 H29A 0.9800
C29 H29B 0.9800
C29 H29C 0.9800
C30 H30A 0.9800
C30 H30B 0.9800
C30 H30C 0.9800
C31 C32 1.380(5)
C31 H31 0.9500
C32 C33 1.378(5)
C32 H32 0.9500
C33 C34 1.386(5)
C33 H33 0.9500
C34 C35 1.516(5)
C35 C36 1.511(6)
C35 C37 1.525(6)
C35 H35 1.0000
C36 H36A 0.9800
C36 H36B 0.9800
C36 H36C 0.9800
C37 H37A 0.9800
C37 H37B 0.9800
C37 H37C 0.9800
C38 C40 1.535(5)
C38 H38A 0.9800
C38 H38B 0.9800
C38 H38C 0.9800
C39 C40 1.527(5)
C39 H39A 0.9800
C39 H39B 0.9800
C39 H39C 0.9800
C40 C41 1.525(5)
C40 H40 1.0000
C41 C42 1.385(5)
C41 C49 1.407(5)
C42 C43 1.391(5)
C42 H42 0.9500
C43 C44 1.388(6)
C43 H43 0.9500
C44 C45 1.375(5)
C44 H44 0.9500
C45 C49 1.396(5)
C45 C46 1.544(5)
C46 C48 1.497(5)
C46 C47 1.540(5)
C46 H46 1.0000
C47 H47A 0.9800
C47 H47B 0.9800
C47 H47C 0.9800
C48 H48A 0.9800
C48 H48B 0.9800
C48 H48C 0.9800
C49 N6 1.432(4)
C50 N6 1.290(4)
C50 C51 1.430(4)
C50 Li2 2.710(7)
C50 H50 0.9500
C51 N7 1.381(4)
C51 C52 1.389(5)
C51 Li2 2.765(7)
C52 C53 1.394(5)
C52 H52 0.9500
C53 C54 1.395(5)
C53 H53 0.9500
C54 N7 1.368(4)
C54 C55 1.489(5)
C54 Li1 2.607(7)
C55 N8 1.482(4)
C55 Li1 2.717(7)
C55 H55A 0.9900
C55 H55B 0.9900
C56 N8 1.475(4)
C56 H56A 0.9800
C56 H56B 0.9800
C56 H56C 0.9800
C57 N8 1.486(4)
C57 C58 1.493(4)
C57 H57A 0.9900
C57 H57B 0.9900
C58 N9 1.361(4)
C58 C59 1.369(4)
C59 C60 1.401(5)
C59 H59 0.9500
C60 C61 1.363(5)
C60 H60 0.9500
C61 N9 1.381(4)
C61 C62 1.445(5)
C62 N10 1.263(4)
C62 H62 0.9500
C63 C71 1.406(5)
C63 C64 1.411(5)
C63 N10 1.437(4)
C64 C68 1.389(5)
C64 C65 1.512(5)
C65 C66 1.511(5)
C65 C67 1.516(5)
C65 H65 1.0000
C66 H66A 0.9800
C66 H66B 0.9800
C66 H66C 0.9800
C67 H67A 0.9800
C67 H67B 0.9800
C67 H67C 0.9800
C68 C69 1.384(5)
C68 H68 0.9500
C69 C70 1.371(5)
C69 H69 0.9500
C70 C71 1.397(5)
C70 H70 0.9500
C71 C72 1.521(5)
C72 C73 1.530(5)
C72 C74 1.530(5)
C72 H72 1.0000
C73 H73A 0.9800
C73 H73B 0.9800
C73 H73C 0.9800
C74 H74A 0.9800
C74 H74B 0.9800
C74 H74C 0.9800
Li1 N7 2.100(6)
Li1 N4 2.126(6)
Li1 N8 2.139(6)
Li1 N3 2.141(6)
Li1 Li2 2.645(8)
Li2 N6 2.017(6)
Li2 N5 2.040(6)
Li2 N4 2.069(6)
Li2 N7 2.097(6)
N2 H1N2 0.86(3)
N9 H1N9 0.89(3)

loop_
_geom_torsion_atom_site_label_1
_geom_torsion_atom_site_label_2
_geom_torsion_atom_site_label_3
_geom_torsion_atom_site_label_4
_geom_torsion
C1 C2 C4 C5 -84.4(5)
C3 C2 C4 C5 42.1(5)
C1 C2 C4 C9 96.5(5)
C3 C2 C4 C9 -137.0(4)
C9 C4 C5 C6 1.1(5)
C2 C4 C5 C6 -178.0(3)
C4 C5 C6 C7 1.8(5)
C5 C6 C7 C8 -1.5(5)
C6 C7 C8 C9 -1.6(5)
C6 C7 C8 C10 174.9(3)
C7 C8 C9 C4 4.7(5)
C10 C8 C9 C4 -171.9(3)
C7 C8 C9 N1 179.8(3)
C10 C8 C9 N1 3.2(5)
C5 C4 C9 C8 -4.4(5)
C2 C4 C9 C8 174.7(3)
C5 C4 C9 N1 -179.5(3)
C2 C4 C9 N1 -0.4(5)
C7 C8 C10 C11 12.6(5)
C9 C8 C10 C11 -171.0(3)
C7 C8 C10 C12 -111.0(4)
C9 C8 C10 C12 65.4(4)
N1 C13 C14 C15 13.2(6)
N1 C13 C14 N2 -171.0(3)
N2 C14 C15 C16 0.1(4)
C13 C14 C15 C16 176.3(3)
C14 C15 C16 C17 -0.1(4)
C15 C16 C17 N2 0.1(4)
C15 C16 C17 C18 174.5(3)
N2 C17 C18 N3 76.7(4)
C16 C17 C18 N3 -97.0(4)
N3 C20 C21 N4 -72.9(4)
Li1 C20 C21 N4 -47.2(3)
N3 C20 C21 C22 105.6(4)
Li1 C20 C21 C22 131.2(4)
N3 C20 C21 Li1 -25.7(3)
N4 C21 C22 C23 -1.4(4)
C20 C21 C22 C23 -179.9(3)
Li1 C21 C22 C23 -66.7(4)
C21 C22 C23 C24 0.8(4)
C22 C23 C24 N4 0.0(4)
C22 C23 C24 C25 -169.6(3)
C22 C23 C24 Li2 -3.0(8)
N4 C24 C25 N5 2.6(5)
C23 C24 C25 N5 171.3(3)
Li2 C24 C25 N5 -3.4(3)
N4 C24 C25 Li2 6.0(3)
C23 C24 C25 Li2 174.7(4)
C34 C26 C27 C31 6.0(5)
N5 C26 C27 C31 -176.6(3)
C34 C26 C27 C28 -171.7(3)
N5 C26 C27 C28 5.7(5)
C31 C27 C28 C29 65.6(4)
C26 C27 C28 C29 -116.9(4)
C31 C27 C28 C30 -59.0(5)
C26 C27 C28 C30 118.6(4)
C26 C27 C31 C32 -1.4(5)
C28 C27 C31 C32 176.3(3)
C27 C31 C32 C33 -3.0(5)
C31 C32 C33 C34 2.9(5)
C32 C33 C34 C26 1.5(5)
C32 C33 C34 C35 -180.0(3)
C27 C26 C34 C33 -6.1(5)
N5 C26 C34 C33 176.5(3)
C27 C26 C34 C35 175.4(3)
N5 C26 C34 C35 -2.0(5)
C33 C34 C35 C36 43.2(5)
C26 C34 C35 C36 -138.3(4)
C33 C34 C35 C37 -83.2(5)
C26 C34 C35 C37 95.3(4)
C39 C40 C41 C42 73.2(4)
C38 C40 C41 C42 -51.5(5)
C39 C40 C41 C49 -107.2(4)
C38 C40 C41 C49 128.0(4)
C49 C41 C42 C43 -1.4(5)
C40 C41 C42 C43 178.2(3)
C41 C42 C43 C44 -1.9(6)
C42 C43 C44 C45 2.1(6)
C43 C44 C45 C49 1.1(5)
C43 C44 C45 C46 -179.6(3)
C44 C45 C46 C48 27.7(5)
C49 C45 C46 C48 -152.9(4)
C44 C45 C46 C47 -99.7(4)
C49 C45 C46 C47 79.6(4)
C44 C45 C49 C41 -4.6(5)
C46 C45 C49 C41 176.1(3)
C44 C45 C49 N6 -180.0(3)
C46 C45 C49 N6 0.7(5)
C42 C41 C49 C45 4.7(5)
C40 C41 C49 C45 -174.9(3)
C42 C41 C49 N6 -180.0(3)
C40 C41 C49 N6 0.5(5)
N6 C50 C51 N7 -3.4(5)
Li2 C50 C51 N7 -1.8(3)
N6 C50 C51 C52 157.1(3)
Li2 C50 C51 C52 158.7(4)
N6 C50 C51 Li2 -1.6(3)
N7 C51 C52 C53 0.2(4)
C50 C51 C52 C53 -161.9(3)
Li2 C51 C52 C53 -31.5(7)
C51 C52 C53 C54 0.0(4)
C52 C53 C54 N7 -0.2(4)
C52 C53 C54 C55 176.8(3)
C52 C53 C54 Li1 -57.6(5)
N7 C54 C55 N8 -65.1(4)
C53 C54 C55 N8 118.2(4)
Li1 C54 C55 N8 -29.6(3)
N7 C54 C55 Li1 -35.4(3)
C53 C54 C55 Li1 147.8(4)
N8 C57 C58 N9 81.3(4)
N8 C57 C58 C59 -96.8(4)
N9 C58 C59 C60 -0.1(4)
C57 C58 C59 C60 178.2(3)
C58 C59 C60 C61 0.1(4)
C59 C60 C61 N9 -0.1(4)
C59 C60 C61 C62 176.5(3)
C60 C61 C62 N10 -172.3(3)
N9 C61 C62 N10 3.8(5)
C71 C63 C64 C68 -1.4(5)
N10 C63 C64 C68 -175.3(3)
C71 C63 C64 C65 178.9(3)
N10 C63 C64 C65 5.0(5)
C68 C64 C65 C66 -110.4(4)
C63 C64 C65 C66 69.2(5)
C68 C64 C65 C67 119.6(4)
C63 C64 C65 C67 -60.8(5)
C63 C64 C68 C69 0.6(5)
C65 C64 C68 C69 -179.7(3)
C64 C68 C69 C70 -0.1(5)
C68 C69 C70 C71 0.3(6)
C69 C70 C71 C63 -1.0(5)
C69 C70 C71 C72 177.7(3)
C64 C63 C71 C70 1.6(5)
N10 C63 C71 C70 175.3(3)
C64 C63 C71 C72 -177.0(3)
N10 C63 C71 C72 -3.4(5)
C70 C71 C72 C73 48.4(4)
C63 C71 C72 C73 -133.0(3)
C70 C71 C72 C74 -75.0(4)
C63 C71 C72 C74 103.7(4)
N4 C21 Li1 N7 31.9(4)
C22 C21 Li1 N7 126.4(4)
C20 C21 Li1 N7 -98.3(4)
C22 C21 Li1 N4 94.5(4)
C20 C21 Li1 N4 -130.2(3)
N4 C21 Li1 N8 -101.2(4)
C22 C21 Li1 N8 -6.6(5)
C20 C21 Li1 N8 128.6(3)
N4 C21 Li1 N3 148.8(3)
C22 C21 Li1 N3 -116.6(3)
C20 C21 Li1 N3 18.65(19)
N4 C21 Li1 C54 3.9(7)
C22 C21 Li1 C54 98.4(8)
C20 C21 Li1 C54 -126.3(7)
N4 C21 Li1 Li2 20.7(2)
C22 C21 Li1 Li2 115.2(3)
C20 C21 Li1 Li2 -109.5(2)
N4 C21 Li1 C55 -60.4(4)
C22 C21 Li1 C55 34.2(6)
C20 C21 Li1 C55 169.4(4)
N4 C21 Li1 C20 130.2(3)
C22 C21 Li1 C20 -135.3(4)
C53 C54 Li1 N7 78.8(4)
C55 C54 Li1 N7 -140.7(3)
N7 C54 Li1 N4 45.9(3)
C53 C54 Li1 N4 124.7(4)
C55 C54 Li1 N4 -94.7(3)
N7 C54 Li1 N8 161.7(3)
C53 C54 Li1 N8 -119.5(4)
C55 C54 Li1 N8 21.1(2)
N7 C54 Li1 N3 -91.3(4)
C53 C54 Li1 N3 -12.5(6)
C55 C54 Li1 N3 128.0(4)
N7 C54 Li1 C21 43.3(7)
C53 C54 Li1 C21 122.1(7)
C55 C54 Li1 C21 -97.3(7)
N7 C54 Li1 Li2 26.4(2)
C53 C54 Li1 Li2 105.2(4)
C55 C54 Li1 Li2 -114.2(3)
N7 C54 Li1 C55 140.7(3)
C53 C54 Li1 C55 -140.5(5)
N7 C54 Li1 C20 -43.9(6)
C53 C54 Li1 C20 34.9(8)
C55 C54 Li1 C20 175.4(6)
N8 C55 Li1 N7 166.9(3)
C54 C55 Li1 N7 22.54(19)
N8 C55 Li1 N4 -108.8(4)
C54 C55 Li1 N4 106.9(3)
C54 C55 Li1 N8 -144.3(3)
N8 C55 Li1 N3 54.7(5)
C54 C55 Li1 N3 -89.6(5)
N8 C55 Li1 C21 -75.2(4)
C54 C55 Li1 C21 140.5(4)
N8 C55 Li1 C54 144.3(3)
N8 C55 Li1 Li2 -152.3(3)
C54 C55 Li1 Li2 63.4(2)
N8 C55 Li1 C20 -19(2)
C54 C55 Li1 C20 -163(2)
C21 C20 Li1 N7 108.8(4)
N3 C20 Li1 N7 -102.6(4)
C21 C20 Li1 N4 29.04(19)
N3 C20 Li1 N4 177.6(3)
C21 C20 Li1 N8 -81.1(4)
N3 C20 Li1 N8 67.5(4)
C21 C20 Li1 N3 -148.6(3)
N3 C20 Li1 C21 148.6(3)
C21 C20 Li1 C54 135.8(6)
N3 C20 Li1 C54 -75.6(6)
C21 C20 Li1 Li2 68.4(2)
N3 C20 Li1 Li2 -143.0(3)
C21 C20 Li1 C55 -65(2)
N3 C20 Li1 C55 83(2)
N7 Li1 Li2 N6 -58.0(3)
N4 Li1 Li2 N6 125.5(4)
N8 Li1 Li2 N6 -121.9(3)
N3 Li1 Li2 N6 58.3(4)
C21 Li1 Li2 N6 111.0(3)
C54 Li1 Li2 N6 -75.4(3)
C55 Li1 Li2 N6 -104.7(3)
C20 Li1 Li2 N6 80.3(3)
N7 Li1 Li2 N5 114.1(4)
N4 Li1 Li2 N5 -62.4(3)
N8 Li1 Li2 N5 50.2(4)
N3 Li1 Li2 N5 -129.6(3)
C21 Li1 Li2 N5 -76.9(3)
C54 Li1 Li2 N5 96.6(3)
C55 Li1 Li2 N5 67.4(3)
C20 Li1 Li2 N5 -107.7(3)
N7 Li1 Li2 N4 176.5(3)
N8 Li1 Li2 N4 112.6(4)
N3 Li1 Li2 N4 -67.3(3)
C21 Li1 Li2 N4 -14.55(16)
C54 Li1 Li2 N4 159.0(3)
C55 Li1 Li2 N4 129.8(3)
C20 Li1 Li2 N4 -45.29(19)
N4 Li1 Li2 N7 -176.5(3)
N8 Li1 Li2 N7 -63.9(3)
N3 Li1 Li2 N7 116.3(3)
C21 Li1 Li2 N7 169.0(3)
C54 Li1 Li2 N7 -17.45(15)
C55 Li1 Li2 N7 -46.73(19)
C20 Li1 Li2 N7 138.2(3)
N7 Li1 Li2 C50 -40.69(19)
N4 Li1 Li2 C50 142.8(3)
N8 Li1 Li2 C50 -104.6(3)
N3 Li1 Li2 C50 75.6(3)
C21 Li1 Li2 C50 128.3(2)
C54 Li1 Li2 C50 -58.1(2)
C55 Li1 Li2 C50 -87.4(2)
C20 Li1 Li2 C50 97.5(2)
N7 Li1 Li2 C25 130.2(3)
N4 Li1 Li2 C25 -46.30(19)
N8 Li1 Li2 C25 66.3(3)
N3 Li1 Li2 C25 -113.6(3)
C21 Li1 Li2 C25 -60.9(2)
C54 Li1 Li2 C25 112.7(2)
C55 Li1 Li2 C25 83.5(2)
C20 Li1 Li2 C25 -91.6(2)
N7 Li1 Li2 C24 149.3(3)
N4 Li1 Li2 C24 -27.16(15)
N8 Li1 Li2 C24 85.4(3)
N3 Li1 Li2 C24 -94.4(3)
C21 Li1 Li2 C24 -41.71(16)
C54 Li1 Li2 C24 131.9(2)
C55 Li1 Li2 C24 102.6(2)
C20 Li1 Li2 C24 -72.46(19)
N7 Li1 Li2 C51 -22.06(14)
N4 Li1 Li2 C51 161.5(3)
N8 Li1 Li2 C51 -86.0(3)
N3 Li1 Li2 C51 94.2(3)
C21 Li1 Li2 C51 146.9(2)
C54 Li1 Li2 C51 -39.51(15)
C55 Li1 Li2 C51 -68.79(18)
C20 Li1 Li2 C51 116.2(2)
C51 C50 Li2 N6 -178.1(4)
N6 C50 Li2 N5 72.1(5)
C51 C50 Li2 N5 -105.9(5)
N6 C50 Li2 N4 -103.2(5)
C51 C50 Li2 N4 78.7(4)
N6 C50 Li2 N7 179.2(4)
C51 C50 Li2 N7 1.2(2)
N6 C50 Li2 Li1 -144.7(4)
C51 C50 Li2 Li1 37.3(3)
N6 C50 Li2 C25 79.2(12)
C51 C50 Li2 C25 -98.9(12)
N6 C50 Li2 C24 -111.1(10)
C51 C50 Li2 C24 70.8(9)
N6 C50 Li2 C51 178.1(4)
N5 C25 Li2 N6 47.2(6)
C24 C25 Li2 N6 -128.8(6)
C24 C25 Li2 N5 -176.0(4)
N5 C25 Li2 N4 172.0(3)
C24 C25 Li2 N4 -4.0(2)
N5 C25 Li2 N7 -102.0(4)
C24 C25 Li2 N7 82.0(3)
N5 C25 Li2 Li1 -146.5(4)
C24 C25 Li2 Li1 37.5(3)
N5 C25 Li2 C50 -10.0(11)
C24 C25 Li2 C50 174.0(12)
N5 C25 Li2 C24 176.0(4)
N5 C25 Li2 C51 -86.3(5)
C24 C25 Li2 C51 97.7(5)
N4 C24 Li2 N6 -64.1(7)
C23 C24 Li2 N6 -60.3(11)
C25 C24 Li2 N6 108.8(7)
N4 C24 Li2 N5 -170.7(3)
C23 C24 Li2 N5 -166.9(7)
C25 C24 Li2 N5 2.2(2)
C23 C24 Li2 N4 3.8(7)
C25 C24 Li2 N4 172.9(4)
N4 C24 Li2 N7 73.3(3)
C23 C24 Li2 N7 77.2(8)
C25 C24 Li2 N7 -113.7(3)
N4 C24 Li2 Li1 47.7(2)
C23 C24 Li2 Li1 51.6(7)
C25 C24 Li2 Li1 -139.4(3)
N4 C24 Li2 C50 11.8(8)
C23 C24 Li2 C50 15.6(14)
C25 C24 Li2 C50 -175.3(9)
N4 C24 Li2 C25 -172.9(4)
C23 C24 Li2 C25 -169.1(8)
N4 C24 Li2 C51 60.9(4)
C23 C24 Li2 C51 64.7(9)
C25 C24 Li2 C51 -126.2(4)
N7 C51 Li2 N6 178.9(3)
C52 C51 Li2 N6 -139.2(6)
C50 C51 Li2 N6 1.0(2)
N7 C51 Li2 N5 -71.5(4)
C52 C51 Li2 N5 -29.7(8)
C50 C51 Li2 N5 110.6(4)
N7 C51 Li2 N4 54.1(3)
C52 C51 Li2 N4 95.9(6)
C50 C51 Li2 N4 -123.8(3)
C52 C51 Li2 N7 41.9(6)
C50 C51 Li2 N7 -177.9(4)
N7 C51 Li2 Li1 36.9(2)
C52 C51 Li2 Li1 78.7(6)
C50 C51 Li2 Li1 -141.0(3)
N7 C51 Li2 C50 177.9(4)
C52 C51 Li2 C50 -140.3(6)
N7 C51 Li2 C25 -28.2(5)
C52 C51 Li2 C25 13.6(9)
C50 C51 Li2 C25 153.9(5)
N7 C51 Li2 C24 24.1(4)
C52 C51 Li2 C24 65.9(7)
C50 C51 Li2 C24 -153.8(4)
C14 C13 N1 C9 -173.5(3)
C8 C9 N1 C13 74.9(4)
C4 C9 N1 C13 -109.8(4)
C16 C17 N2 C14 -0.1(4)
C18 C17 N2 C14 -175.0(3)
C15 C14 N2 C17 0.0(4)
C13 C14 N2 C17 -176.7(3)
C17 C18 N3 C19 63.1(4)
C17 C18 N3 C20 -177.8(3)
C17 C18 N3 Li1 -67.3(4)
C21 C20 N3 C19 -82.5(3)
Li1 C20 N3 C19 -112.7(3)
C21 C20 N3 C18 157.5(3)
Li1 C20 N3 C18 127.3(3)
C21 C20 N3 Li1 30.2(3)
N7 Li1 N3 C19 -145.1(3)
N4 Li1 N3 C19 109.6(3)
N8 Li1 N3 C19 -25.3(4)
C21 Li1 N3 C19 93.2(2)
C54 Li1 N3 C19 -104.4(4)
Li2 Li1 N3 C19 154.5(3)
C55 Li1 N3 C19 -56.4(6)
C20 Li1 N3 C19 111.6(3)
N7 Li1 N3 C18 -14.6(5)
N4 Li1 N3 C18 -119.9(3)
N8 Li1 N3 C18 105.2(4)
C21 Li1 N3 C18 -136.3(3)
C54 Li1 N3 C18 26.1(5)
Li2 Li1 N3 C18 -75.0(4)
C55 Li1 N3 C18 74.1(6)
C20 Li1 N3 C18 -117.9(3)
N7 Li1 N3 C20 103.3(4)
N4 Li1 N3 C20 -2.0(3)
N8 Li1 N3 C20 -136.9(3)
C21 Li1 N3 C20 -18.4(2)
C54 Li1 N3 C20 144.0(3)
Li2 Li1 N3 C20 42.9(3)
C55 Li1 N3 C20 -168.0(5)
C22 C21 N4 C24 1.3(4)
C20 C21 N4 C24 -179.9(3)
Li1 C21 N4 C24 121.2(3)
C22 C21 N4 Li2 176.8(5)
C20 C21 N4 Li2 -4.5(7)
Li1 C21 N4 Li2 -63.4(5)
C22 C21 N4 Li1 -119.9(3)
C20 C21 N4 Li1 58.9(3)
C23 C24 N4 C21 -0.8(4)
C25 C24 N4 C21 169.8(3)
Li2 C24 N4 C21 177.7(3)
C23 C24 N4 Li2 -178.4(3)
C25 C24 N4 Li2 -7.9(4)
C23 C24 N4 Li1 97.3(3)
C25 C24 N4 Li1 -92.2(4)
Li2 C24 N4 Li1 -84.3(3)
N6 Li2 N4 C21 -28.5(8)
N5 Li2 N4 C21 -167.7(5)
N7 Li2 N4 C21 68.8(6)
Li1 Li2 N4 C21 66.0(5)
C50 Li2 N4 C21 9.3(8)
C25 Li2 N4 C21 -171.3(5)
C24 Li2 N4 C21 -175.5(6)
C51 Li2 N4 C21 45.0(7)
N6 Li2 N4 C24 147.0(4)
N5 Li2 N4 C24 7.8(3)
N7 Li2 N4 C24 -115.7(3)
Li1 Li2 N4 C24 -118.5(3)
C50 Li2 N4 C24 -175.2(3)
C25 Li2 N4 C24 4.1(2)
C51 Li2 N4 C24 -139.5(3)
N6 Li2 N4 Li1 -94.5(4)
N5 Li2 N4 Li1 126.3(3)
N7 Li2 N4 Li1 2.8(3)
C50 Li2 N4 Li1 -56.7(4)
C25 Li2 N4 Li1 122.7(2)
C24 Li2 N4 Li1 118.5(3)
C51 Li2 N4 Li1 -21.0(3)
N7 Li1 N4 C21 -155.8(3)
N8 Li1 N4 C21 103.8(4)
N3 Li1 N4 C21 -27.6(3)
C54 Li1 N4 C21 -178.2(3)
Li2 Li1 N4 C21 -153.0(3)
C55 Li1 N4 C21 143.2(3)
C20 Li1 N4 C21 -28.9(2)
N7 Li1 N4 C24 96.7(3)
N8 Li1 N4 C24 -3.7(5)
N3 Li1 N4 C24 -135.1(3)
C21 Li1 N4 C24 -107.5(3)
C54 Li1 N4 C24 74.3(4)
Li2 Li1 N4 C24 99.5(3)
C55 Li1 N4 C24 35.6(4)
C20 Li1 N4 C24 -136.4(3)
N7 Li1 N4 Li2 -2.8(3)
N8 Li1 N4 Li2 -103.2(4)
N3 Li1 N4 Li2 125.4(3)
C21 Li1 N4 Li2 153.0(3)
C54 Li1 N4 Li2 -25.2(3)
C55 Li1 N4 Li2 -63.9(3)
C20 Li1 N4 Li2 124.1(2)
C24 C25 N5 C26 -173.7(3)
Li2 C25 N5 C26 -178.3(4)
C24 C25 N5 Li2 4.6(4)
C27 C26 N5 C25 82.8(4)
C34 C26 N5 C25 -99.7(4)
C27 C26 N5 Li2 -94.9(5)
C34 C26 N5 Li2 82.6(5)
N6 Li2 N5 C25 -151.2(4)
N4 Li2 N5 C25 -6.9(3)
N7 Li2 N5 C25 95.8(4)
Li1 Li2 N5 C25 37.5(4)
C50 Li2 N5 C25 176.5(4)
C24 Li2 N5 C25 -2.4(2)
C51 Li2 N5 C25 129.4(4)
N6 Li2 N5 C26 26.6(6)
N4 Li2 N5 C26 170.9(3)
N7 Li2 N5 C26 -86.4(5)
Li1 Li2 N5 C26 -144.7(3)
C50 Li2 N5 C26 -5.7(7)
C25 Li2 N5 C26 177.8(5)
C24 Li2 N5 C26 175.4(4)
C51 Li2 N5 C26 -52.8(6)
C51 C50 N6 C49 -169.6(3)
Li2 C50 N6 C49 -171.9(4)
C51 C50 N6 Li2 2.2(4)
C45 C49 N6 C50 -115.6(4)
C41 C49 N6 C50 69.0(4)
C45 C49 N6 Li2 75.2(5)
C41 C49 N6 Li2 -100.3(4)
N5 Li2 N6 C50 -130.4(4)
N4 Li2 N6 C50 103.6(4)
N7 Li2 N6 C50 -0.7(3)
Li1 Li2 N6 C50 40.7(4)
C25 Li2 N6 C50 -154.9(5)
C24 Li2 N6 C50 140.9(6)
C51 Li2 N6 C50 -1.2(2)
N5 Li2 N6 C49 39.6(6)
N4 Li2 N6 C49 -86.4(5)
N7 Li2 N6 C49 169.3(3)
Li1 Li2 N6 C49 -149.3(3)
C50 Li2 N6 C49 170.0(5)
C25 Li2 N6 C49 15.1(8)
C24 Li2 N6 C49 -49.1(9)
C51 Li2 N6 C49 168.8(4)
C53 C54 N7 C51 0.3(4)
C55 C54 N7 C51 -177.0(3)
Li1 C54 N7 C51 138.0(3)
C53 C54 N7 Li2 145.8(4)
C55 C54 N7 Li2 -31.5(6)
Li1 C54 N7 Li2 -76.5(5)
C53 C54 N7 Li1 -137.7(3)
C55 C54 N7 Li1 45.0(3)
C52 C51 N7 C54 -0.3(4)
C50 C51 N7 C54 163.1(3)
Li2 C51 N7 C54 160.8(3)
C52 C51 N7 Li2 -161.1(3)
C50 C51 N7 Li2 2.3(4)
C52 C51 N7 Li1 112.7(4)
C50 C51 N7 Li1 -83.9(4)
Li2 C51 N7 Li1 -86.2(4)
N6 Li2 N7 C54 -146.7(4)
N5 Li2 N7 C54 -14.8(7)
N4 Li2 N7 C54 78.9(5)
Li1 Li2 N7 C54 81.7(5)
C50 Li2 N7 C54 -147.1(5)
C25 Li2 N7 C54 17.5(6)
C24 Li2 N7 C54 50.4(6)
C51 Li2 N7 C54 -145.8(6)
N6 Li2 N7 C51 -0.9(3)
N5 Li2 N7 C51 131.1(3)
N4 Li2 N7 C51 -135.3(3)
Li1 Li2 N7 C51 -132.4(3)
C50 Li2 N7 C51 -1.2(2)
C25 Li2 N7 C51 163.4(3)
C24 Li2 N7 C51 -163.7(3)
N6 Li2 N7 Li1 131.5(3)
N5 Li2 N7 Li1 -96.5(4)
N4 Li2 N7 Li1 -2.8(3)
C50 Li2 N7 Li1 131.2(2)
C25 Li2 N7 Li1 -64.2(3)
C24 Li2 N7 Li1 -31.3(3)
C51 Li2 N7 Li1 132.4(3)
N4 Li1 N7 C54 -143.1(3)
N8 Li1 N7 C54 -16.1(3)
N3 Li1 N7 C54 115.7(4)
C21 Li1 N7 C54 -160.1(4)
Li2 Li1 N7 C54 -145.8(3)
C55 Li1 N7 C54 -23.1(2)
C20 Li1 N7 C54 157.7(3)
N4 Li1 N7 C51 100.0(4)
N8 Li1 N7 C51 -133.0(3)
N3 Li1 N7 C51 -1.2(6)
C21 Li1 N7 C51 82.9(5)
C54 Li1 N7 C51 -117.0(4)
Li2 Li1 N7 C51 97.2(4)
C55 Li1 N7 C51 -140.1(3)
C20 Li1 N7 C51 40.7(5)
N4 Li1 N7 Li2 2.7(3)
N8 Li1 N7 Li2 129.7(3)
N3 Li1 N7 Li2 -98.5(4)
C21 Li1 N7 Li2 -14.3(4)
C54 Li1 N7 Li2 145.8(3)
C55 Li1 N7 Li2 122.7(2)
C20 Li1 N7 Li2 -56.5(3)
C54 C55 N8 C56 -76.8(3)
Li1 C55 N8 C56 -113.1(3)
C54 C55 N8 C57 163.5(3)
Li1 C55 N8 C57 127.2(3)
C54 C55 N8 Li1 36.3(3)
C58 C57 N8 C56 52.4(4)
C58 C57 N8 C55 170.6(3)
C58 C57 N8 Li1 -80.6(4)
N7 Li1 N8 C56 100.6(3)
N4 Li1 N8 C56 -154.6(3)
N3 Li1 N8 C56 -35.3(4)
C21 Li1 N8 C56 -113.3(3)
C54 Li1 N8 C56 91.2(2)
Li2 Li1 N8 C56 144.8(3)
C55 Li1 N8 C56 111.9(3)
C20 Li1 N8 C56 -71.5(5)
N7 Li1 N8 C55 -11.3(3)
N4 Li1 N8 C55 93.5(4)
N3 Li1 N8 C55 -147.3(3)
C21 Li1 N8 C55 134.7(3)
C54 Li1 N8 C55 -20.8(2)
Li2 Li1 N8 C55 32.9(4)
C20 Li1 N8 C55 176.6(4)
N7 Li1 N8 C57 -126.1(3)
N4 Li1 N8 C57 -21.2(5)
N3 Li1 N8 C57 98.0(4)
C21 Li1 N8 C57 20.0(4)
C54 Li1 N8 C57 -135.5(3)
Li2 Li1 N8 C57 -81.8(4)
C55 Li1 N8 C57 -114.7(3)
C20 Li1 N8 C57 61.8(5)
C59 C58 N9 C61 0.1(4)
C57 C58 N9 C61 -178.3(3)
C60 C61 N9 C58 0.0(4)
C62 C61 N9 C58 -176.9(3)
C61 C62 N10 C63 174.5(3)
C71 C63 N10 C62 84.6(4)
C64 C63 N10 C62 -101.5(4)
